data_9008269
loop_
_publ_author_name
'Hill, R. J.'
'Gibbs, G. V.'
'Ross, F. K.'
'Williams, J. M.'

_publ_section_title
;
 A neutron-diffraction study of hemimorphite
;
_journal_name_full 'Zeitschrift fur Kristallographie'
_journal_page_first 241
_journal_page_last 259
_journal_paper_doi 10.1524/zkri.1977.146.4-6.241
_journal_volume 146
_journal_year 1977
_chemical_formula_sum 'H2 O5 Si Zn2'
_chemical_name_mineral Hemimorphite
_space_group_IT_number 44
_symmetry_space_group_name_Hall 'I 2 -2'
_symmetry_space_group_name_H-M 'I m m 2'
_cell_angle_alpha 90
_cell_angle_beta 90
_cell_angle_gamma 90
_cell_length_a 8.367
_cell_length_b 10.73
_cell_length_c 5.115
_cell_formula_units_Z 4
_cell_volume 459.214
_database_code_amcsd 0010798
_exptl_crystal_density_diffrn 3.484
_cod_original_formula_sum 'Zn2 Si O5 H2'
_cod_database_code 9008269

loop_
_space_group_symop_operation_xyz
x,y,z
1/2+x,1/2+y,1/2+z
x,-y,z
1/2+x,1/2-y,1/2+z
-x,y,z
1/2-x,1/2+y,1/2+z
-x,-y,z
1/2-x,1/2-y,1/2+z

loop_
_atom_site_aniso_label
_atom_site_aniso_U_11
_atom_site_aniso_U_22
_atom_site_aniso_U_33
_atom_site_aniso_U_12
_atom_site_aniso_U_13
_atom_site_aniso_U_23
Zn 0.01029 0.01167 0.00875 -0.00227 -0.00022 0.00083
Si 0.00816 0.00758 0.00596 0.00000 0.00000 0.00000
O1 0.01348 0.01517 0.00928 -0.00773 -0.00195 0.00250
O2 0.00958 0.01925 0.00729 0.00000 0.00000 0.00111
O3 0.01773 0.01050 0.03592 0.00000 -0.00650 0.00000
O4 0.01915 0.00583 0.01644 0.00000 0.00000 0.00000
O5 0.05816 0.13240 0.02929 0.00000 0.00000 0.00000
H35 0.05462 0.03266 0.09172 0.00000 -0.04857 0.00000
H53 0.08760 0.14407 0.15415 0.00000 0.02211 0.00000

loop_
_atom_site_label
_atom_site_fract_x
_atom_site_fract_y
_atom_site_fract_z
Zn 0.20470 0.16130 0.00000
Si 0.00000 0.14650 0.50760
O1 0.16020 0.20550 0.63620
O2 0.00000 0.16690 0.19380
O3 0.30500 0.00000 0.04100
O4 0.00000 0.00000 0.59120
O5 0.50000 0.00000 0.51950
H35 0.37400 0.00000 0.19040
H53 0.42560 0.00000 0.64320

loop_
_cod_related_entry_id
_cod_related_entry_database
_cod_related_entry_code
1 AMCSD 0010798
